data_7057883
loop_
_publ_author_name
'Newland, Robert J.'
'Delve, Matthew P.'
'Wingad, Richard L.'
'Mansell, Stephen M.'

_publ_section_title
;
 Two isomers of a bis(diphenylphosphino)phosphinine, and the synthesis and
 reactivity of Ru arene/Cp* phosphinophosphinine complexes
;
_journal_issue 24
_journal_name_full 'New Journal of Chemistry'
_journal_page_first 19625
_journal_paper_doi 10.1039/C8NJ03632B
_journal_volume 42
_journal_year 2018
_chemical_formula_moiety '2(C15.5 H13.5 P1.5)'
_chemical_formula_sum 'C31 H27 P3'
_chemical_formula_weight 492.43
_space_group_crystal_system monoclinic
_space_group_IT_number 14
_space_group_name_Hall '-P 2yn'
_space_group_name_H-M_alt 'P 1 21/n 1'
_symmetry_space_group_name_Hall '-P 2yn'
_symmetry_space_group_name_H-M 'P 1 21/n 1'
_atom_sites_solution_hydrogens geom
_atom_sites_solution_primary direct
_audit_creation_date 2018-03-22
_audit_creation_method
;
Olex2 1.2
(compiled 2016.02.19 svn.r3266 for OlexSys, GUI svn.r5155)
;
_audit_update_record
;
2018-04-19 deposited with the CCDC.
2018-10-31 downloaded from the CCDC.
;
_cell_angle_alpha 90
_cell_angle_beta 99.576(9)
_cell_angle_gamma 90
_cell_formula_units_Z 2
_cell_length_a 9.9671(13)
_cell_length_b 8.0650(11)
_cell_length_c 15.9450(18)
_cell_measurement_reflns_used 1307
_cell_measurement_temperature 100(2)
_cell_measurement_theta_max 23.62
_cell_measurement_theta_min 3.27
_cell_volume 1263.9(3)
_computing_cell_refinement 'SAINT v7.68A (Bruker, 2009)'
_computing_data_reduction 'SAINT v7.68A (Bruker, 2009)'
_computing_molecular_graphics 'Olex2 (Dolomanov et al., 2009)'
_computing_publication_material 'Olex2 (Dolomanov et al., 2009)'
_computing_structure_refinement 'ShelXL (Sheldrick, 2015)'
_computing_structure_solution 'XS (Sheldrick, 2008)'
_diffrn_ambient_temperature 100.0
_diffrn_detector_area_resol_mean 8
_diffrn_measured_fraction_theta_full 0.983
_diffrn_measured_fraction_theta_max 0.978
_diffrn_measurement_device_type 'Bruker APEX-II CCD'
_diffrn_measurement_method '\f and \w scans'
_diffrn_radiation_type MoK\a
_diffrn_radiation_wavelength 0.71073
_diffrn_reflns_av_R_equivalents 0.0756
_diffrn_reflns_av_unetI/netI 0.1155
_diffrn_reflns_Laue_measured_fraction_full 0.983
_diffrn_reflns_Laue_measured_fraction_max 0.978
_diffrn_reflns_limit_h_max 11
_diffrn_reflns_limit_h_min -12
_diffrn_reflns_limit_k_max 8
_diffrn_reflns_limit_k_min -10
_diffrn_reflns_limit_l_max 20
_diffrn_reflns_limit_l_min -20
_diffrn_reflns_number 9164
_diffrn_reflns_point_group_measured_fraction_full 0.983
_diffrn_reflns_point_group_measured_fraction_max 0.978
_diffrn_reflns_theta_full 25.242
_diffrn_reflns_theta_max 27.559
_diffrn_reflns_theta_min 2.620
_diffrn_standards_number 0
_exptl_absorpt_coefficient_mu 0.254
_exptl_absorpt_correction_T_max 0.7456
_exptl_absorpt_correction_T_min 0.6505
_exptl_absorpt_correction_type multi-scan
_exptl_absorpt_process_details
;
SADABS-2008/1 (Bruker,2008) was used for absorption correction.
wR2(int) was 0.0829 before and 0.0566 after correction.
The Ratio of minimum to maximum transmission is 0.8725.
The \l/2 correction factor is 0.0015.
;
_exptl_crystal_colour colourless
_exptl_crystal_colour_primary colourless
_exptl_crystal_density_diffrn 1.294
_exptl_crystal_description Block
_exptl_crystal_F_000 516
_exptl_crystal_size_max 0.17
_exptl_crystal_size_mid 0.1
_exptl_crystal_size_min 0.1
_refine_diff_density_max 0.808
_refine_diff_density_min -0.529
_refine_diff_density_rms 0.076
_refine_ls_extinction_method none
_refine_ls_goodness_of_fit_ref 1.051
_refine_ls_hydrogen_treatment constr
_refine_ls_matrix_type full
_refine_ls_number_parameters 192
_refine_ls_number_reflns 2854
_refine_ls_number_restraints 54
_refine_ls_restrained_S_all 1.043
_refine_ls_R_factor_all 0.1452
_refine_ls_R_factor_gt 0.0779
_refine_ls_shift/su_max 0.000
_refine_ls_shift/su_mean 0.000
_refine_ls_structure_factor_coef Fsqd
_refine_ls_weighting_details 'w=1/[\s^2^(Fo^2^)+(0.0493P)^2^+1.7145P] where P=(Fo^2^+2Fc^2^)/3'
_refine_ls_weighting_scheme calc
_refine_ls_wR_factor_gt 0.1361
_refine_ls_wR_factor_ref 0.1601
_reflns_Friedel_coverage 0.000
_reflns_number_gt 1686
_reflns_number_total 2854
_reflns_threshold_expression 'I > 2\s(I)'
_cod_data_source_file c8nj03632b2.cif
_cod_data_source_block 6
_cod_depositor_comments 'Adding full bibliography for 7057881--7057886.cif.'
_cod_database_code 7057883
_shelx_space_group_comment
;
The symmetry employed for this shelxl refinement is uniquely defined
by the following loop, which should always be used as a source of
symmetry information in preference to the above space-group names.
They are only intended as comments.
;
_shelx_estimated_absorpt_t_max 0.975
_shelx_estimated_absorpt_t_min 0.958
_olex2_refinement_description
;
1. Fixed Uiso
 At 1.2 times of:
  All C(H) groups
 At 1.5 times of:
  All C(H,H,H) groups
2. Rigid body (RIGU) restrains
 P1, C1, C2, C3, C4, C5, C6, C7
 with sigma for 1-2 distances of 0.004 and sigma for 1-3 distances of 0.004
3. Others
 Fixed Sof: P1(0.5) C1(0.5) C2(0.5) C3(0.5) H3(0.5) C4(0.5) C5(0.5) C6(0.5)
 H6A(0.5) H6B(0.5) H6C(0.5) C7(0.5) H7A(0.5) H7B(0.5) H7C(0.5)
4.a Aromatic/amide H refined with riding coordinates:
 C3(H3), C9(H9), C10(H10), C11(H11), C12(H12), C13(H13), C15(H15), C16(H16),
 C17(H17), C18(H18), C19(H19)
4.b Idealised Me refined as rotating group:
 C6(H6A,H6B,H6C), C7(H7A,H7B,H7C)
;
_shelx_shelxl_version_number 2014/7
_olex2_submission_special_instructions 'No special instructions were received'

loop_
_space_group_symop_operation_xyz
'x, y, z'
'-x+1/2, y+1/2, -z+1/2'
'-x, -y, -z'
'x-1/2, -y-1/2, z-1/2'

loop_
_atom_site_label
_atom_site_type_symbol
_atom_site_fract_x
_atom_site_fract_y
_atom_site_fract_z
_atom_site_U_iso_or_equiv
_atom_site_adp_type
_atom_site_occupancy
_atom_site_site_symmetry_order
_atom_site_calc_flag
_atom_site_refinement_flags_posn
_atom_site_refinement_flags_adp
_atom_site_refinement_flags_occupancy
_atom_site_disorder_assembly
_atom_site_disorder_group
P1 P 0.0470(2) 0.3125(3) 0.56549(15) 0.0219(5) Uani 0.5 1 d . U P A -1
P2 P -0.26754(10) 0.28214(13) 0.53504(6) 0.0245(3) Uani 1 1 d . . . . .
C1 C -0.107(2) 0.389(3) 0.5162(17) 0.021(3) Uani 0.5 1 d . U P A -1
C2 C -0.1192(11) 0.5374(19) 0.4682(10) 0.024(3) Uani 0.5 1 d . U P A -1
C3 C -0.0059(10) 0.6284(12) 0.4539(5) 0.023(2) Uani 0.5 1 d . U P A -1
H3 H -0.0222 0.7257 0.4202 0.028 Uiso 0.5 1 calc R . P A -1
C4 C 0.130(2) 0.588(3) 0.4855(16) 0.018(3) Uani 0.5 1 d . U P A -1
C5 C 0.1630(11) 0.4482(17) 0.5366(9) 0.017(2) Uani 0.5 1 d . U P A -1
C6 C -0.2609(10) 0.6006(19) 0.4269(9) 0.028(3) Uani 0.5 1 d . U P A -1
H6A H -0.2507 0.6998 0.3930 0.043 Uiso 0.5 1 calc GR . P A -1
H6B H -0.3142 0.6280 0.4714 0.043 Uiso 0.5 1 calc GR . P A -1
H6C H -0.3079 0.5141 0.3900 0.043 Uiso 0.5 1 calc GR . P A -1
C7 C 0.3121(10) 0.4086(19) 0.5685(9) 0.030(3) Uani 0.5 1 d . U P A -1
H7A H 0.3622 0.4104 0.5206 0.044 Uiso 0.5 1 calc GR . P A -1
H7B H 0.3196 0.2984 0.5947 0.044 Uiso 0.5 1 calc GR . P A -1
H7C H 0.3504 0.4916 0.6106 0.044 Uiso 0.5 1 calc GR . P A -1
C8 C -0.1933(3) 0.1196(5) 0.6086(2) 0.0232(9) Uani 1 1 d . . . . .
C9 C -0.1851(4) -0.0462(5) 0.5887(2) 0.0258(9) Uani 1 1 d . . . . .
H9 H -0.2118 -0.0813 0.5314 0.031 Uiso 1 1 calc R . . . .
C10 C -0.1382(4) -0.1634(5) 0.6514(2) 0.0255(9) Uani 1 1 d . . . . .
H10 H -0.1337 -0.2772 0.6369 0.031 Uiso 1 1 calc R . . . .
C11 C -0.0982(4) -0.1127(5) 0.7350(2) 0.0291(9) Uani 1 1 d . . . . .
H11 H -0.0662 -0.1917 0.7779 0.035 Uiso 1 1 calc R . . . .
C12 C -0.1051(4) 0.0532(5) 0.7558(2) 0.0291(9) Uani 1 1 d . . . . .
H12 H -0.0766 0.0882 0.8129 0.035 Uiso 1 1 calc R . . . .
C13 C -0.1532(4) 0.1683(5) 0.6938(2) 0.0247(9) Uani 1 1 d . . . . .
H13 H -0.1594 0.2817 0.7089 0.030 Uiso 1 1 calc R . . . .
C14 C -0.3111(4) 0.1675(5) 0.4345(2) 0.0219(8) Uani 1 1 d . . . . .
C15 C -0.2168(4) 0.1288(5) 0.3823(2) 0.0301(10) Uani 1 1 d . . . . .
H15 H -0.1247 0.1624 0.3984 0.036 Uiso 1 1 calc R . . . .
C16 C -0.2556(4) 0.0413(5) 0.3068(2) 0.0320(10) Uani 1 1 d . . . . .
H16 H -0.1905 0.0161 0.2714 0.038 Uiso 1 1 calc R . . . .
C17 C -0.3892(4) -0.0085(5) 0.2836(2) 0.0274(9) Uani 1 1 d . . . . .
H17 H -0.4158 -0.0685 0.2322 0.033 Uiso 1 1 calc R . . . .
C18 C -0.4845(4) 0.0285(5) 0.3349(2) 0.0264(9) Uani 1 1 d . . . . .
H18 H -0.5763 -0.0063 0.3188 0.032 Uiso 1 1 calc R . . . .
C19 C -0.4455(4) 0.1169(5) 0.4100(2) 0.0256(9) Uani 1 1 d . . . . .
H19 H -0.5112 0.1428 0.4449 0.031 Uiso 1 1 calc R . . . .

loop_
_atom_site_aniso_label
_atom_site_aniso_U_11
_atom_site_aniso_U_22
_atom_site_aniso_U_33
_atom_site_aniso_U_23
_atom_site_aniso_U_13
_atom_site_aniso_U_12
P1 0.0205(13) 0.0232(15) 0.0199(11) 0.0024(10) -0.0030(9) 0.0000(10)
P2 0.0242(5) 0.0280(6) 0.0192(4) -0.0004(4) -0.0028(4) -0.0010(4)
C1 0.020(6) 0.026(6) 0.016(5) -0.001(4) -0.001(4) 0.009(4)
C2 0.021(5) 0.027(5) 0.019(4) -0.002(3) -0.007(4) 0.009(4)
C3 0.028(5) 0.025(5) 0.015(4) 0.005(3) -0.002(3) 0.010(3)
C4 0.024(6) 0.015(6) 0.013(5) -0.005(4) -0.006(4) 0.004(4)
C5 0.019(5) 0.017(4) 0.014(4) 0.000(3) -0.004(4) 0.000(4)
C6 0.020(5) 0.032(6) 0.031(5) 0.008(4) -0.003(5) 0.002(5)
C7 0.024(5) 0.033(6) 0.029(5) 0.001(4) -0.006(5) 0.007(5)
C8 0.020(2) 0.026(2) 0.0233(18) 0.0008(16) 0.0026(15) -0.0036(16)
C9 0.023(2) 0.033(3) 0.0213(17) -0.0012(17) 0.0025(15) -0.0011(17)
C10 0.028(2) 0.017(2) 0.031(2) -0.0013(16) 0.0043(16) -0.0004(16)
C11 0.026(2) 0.033(3) 0.027(2) 0.0071(18) 0.0006(16) 0.0001(17)
C12 0.028(2) 0.036(3) 0.0218(18) 0.0001(17) 0.0002(15) -0.0040(18)
C13 0.027(2) 0.025(2) 0.0208(17) 0.0016(15) 0.0000(15) -0.0031(16)
C14 0.0215(19) 0.021(2) 0.0209(17) 0.0027(15) -0.0046(15) -0.0015(15)
C15 0.023(2) 0.042(3) 0.0237(18) -0.0033(18) -0.0023(16) -0.0042(18)
C16 0.028(2) 0.045(3) 0.0230(18) -0.0030(18) 0.0021(16) -0.0040(19)
C17 0.032(2) 0.028(2) 0.0194(17) 0.0002(16) -0.0043(16) -0.0049(17)
C18 0.022(2) 0.029(2) 0.0261(19) 0.0055(17) -0.0045(15) -0.0036(16)
C19 0.023(2) 0.029(2) 0.0234(18) 0.0022(16) -0.0013(15) -0.0021(17)

loop_
_atom_type_symbol
_atom_type_description
_atom_type_scat_dispersion_real
_atom_type_scat_dispersion_imag
_atom_type_scat_source
C C 0.0033 0.0016 'International Tables Vol C Tables 4.2.6.8 and 6.1.1.4'
H H 0.0000 0.0000 'International Tables Vol C Tables 4.2.6.8 and 6.1.1.4'
P P 0.1023 0.0942 'International Tables Vol C Tables 4.2.6.8 and 6.1.1.4'

loop_
_geom_angle_atom_site_label_1
_geom_angle_atom_site_label_2
_geom_angle_atom_site_label_3
_geom_angle
C5 P1 C1 103.9(9)
C8 P2 C1 99.5(6)
C8 P2 C14 102.10(17)
C14 P2 C1 100.0(8)
P1 C1 P2 118.7(12)
C2 C1 P1 122.7(16)
C2 C1 P2 118.3(11)
C1 C2 C6 120.0(12)
C3 C2 C1 122.3(11)
C3 C2 C6 117.7(11)
C2 C3 H3 117.4
C2 C3 C4 125.3(13)
C4 C3 H3 117.4
C5 C4 C3 121.0(17)
C4 C5 P1 124.8(10)
C4 C5 C7 119.0(12)
C7 C5 P1 116.3(8)
C2 C6 H6A 109.5
C2 C6 H6B 109.5
C2 C6 H6C 109.5
H6A C6 H6B 109.5
H6A C6 H6C 109.5
H6B C6 H6C 109.5
C5 C7 H7A 109.5
C5 C7 H7B 109.5
C5 C7 H7C 109.5
H7A C7 H7B 109.5
H7A C7 H7C 109.5
H7B C7 H7C 109.5
C9 C8 P2 125.4(3)
C9 C8 C13 118.4(3)
C13 C8 P2 115.9(3)
C8 C9 H9 119.5
C8 C9 C10 121.0(3)
C10 C9 H9 119.5
C9 C10 H10 120.1
C11 C10 C9 119.8(4)
C11 C10 H10 120.1
C10 C11 H11 120.1
C12 C11 C10 119.8(4)
C12 C11 H11 120.1
C11 C12 H12 119.9
C11 C12 C13 120.2(3)
C13 C12 H12 119.9
C8 C13 H13 119.6
C12 C13 C8 120.8(4)
C12 C13 H13 119.6
C15 C14 P2 123.3(3)
C15 C14 C19 118.7(3)
C19 C14 P2 117.9(3)
C14 C15 H15 119.6
C14 C15 C16 120.8(3)
C16 C15 H15 119.6
C15 C16 H16 120.1
C17 C16 C15 119.7(4)
C17 C16 H16 120.1
C16 C17 H17 119.9
C16 C17 C18 120.3(3)
C18 C17 H17 119.9
C17 C18 H18 120.1
C17 C18 C19 119.8(3)
C19 C18 H18 120.1
C14 C19 H19 119.7
C18 C19 C14 120.6(4)
C18 C19 H19 119.7

loop_
_geom_bond_atom_site_label_1
_geom_bond_atom_site_label_2
_geom_bond_distance
P1 C1 1.719(18)
P1 C5 1.709(12)
P2 C1 1.88(3)
P2 C8 1.831(4)
P2 C14 1.839(4)
C1 C2 1.42(2)
C2 C3 1.397(16)
C2 C6 1.543(12)
C3 H3 0.9500
C3 C4 1.405(18)
C4 C5 1.40(2)
C5 C7 1.522(12)
C6 H6A 0.9800
C6 H6B 0.9800
C6 H6C 0.9800
C7 H7A 0.9800
C7 H7B 0.9800
C7 H7C 0.9800
C8 C9 1.379(5)
C8 C13 1.407(5)
C9 H9 0.9500
C9 C10 1.399(5)
C10 H10 0.9500
C10 C11 1.388(5)
C11 H11 0.9500
C11 C12 1.382(6)
C12 H12 0.9500
C12 C13 1.383(5)
C13 H13 0.9500
C14 C15 1.391(5)
C14 C19 1.393(5)
C15 H15 0.9500
C15 C16 1.394(5)
C16 H16 0.9500
C16 C17 1.381(5)
C17 H17 0.9500
C17 C18 1.386(5)
C18 H18 0.9500
C18 C19 1.393(5)
C19 H19 0.9500
